data_7057342
loop_
_publ_author_name
'Zadesenets, Andrey V.'
'Filatov, Evgeniy Yu.'
'Plyusnin, Pavel E.'
'Asanova, Tatyana I.'
'Korolkov, Ilya V.'
'Baidina, Iraida A.'
'Shlyakhova, Elena V.'
'Asanov, Igor P.'
'Korenev, Sergey V.'

_publ_section_title
;
 Complex salts of Pd(ii) and Pt(ii) with Co(ii) and Ni(ii) aqua-cations as
 single-source precursors for bimetallic nanoalloys and mixed oxides
;
_journal_issue 11
_journal_name_full 'New Journal of Chemistry'
_journal_page_first 8843
_journal_paper_doi 10.1039/C8NJ00956B
_journal_volume 42
_journal_year 2018
_chemical_formula_sum 'Co H16 N4 O16 Pd'
_chemical_formula_weight 493.50
_chemical_name_common 'cobalt(II) nitropalladate octahydrate'
_chemical_name_systematic 'hexaaquacobalt(II) tetranitropalladate(II) dihydrate'
_space_group_crystal_system triclinic
_space_group_IT_number 1
_space_group_name_Hall 'P 1'
_space_group_name_H-M_alt 'P 1'
_symmetry_space_group_name_Hall 'P 1'
_symmetry_space_group_name_H-M 'P 1'
_atom_sites_solution_hydrogens difmap
_audit_creation_method SHELXL-2016/4
_audit_update_record
;
2017-12-10 deposited with the CCDC.
2018-04-06 downloaded from the CCDC.
;
_cell_angle_alpha 110.055(2)
_cell_angle_beta 105.100(3)
_cell_angle_gamma 96.203(3)
_cell_formula_units_Z 1
_cell_length_a 6.0051(3)
_cell_length_b 7.8865(4)
_cell_length_c 8.6872(5)
_cell_measurement_reflns_used 5475
_cell_measurement_temperature 296(2)
_cell_measurement_theta_max 33.15
_cell_measurement_theta_min 2.63
_cell_volume 364.18(3)
_computing_structure_refinement 'SHELXL-2016/4 (Sheldrick, 2016)'
_diffrn_ambient_temperature 296(2)
_diffrn_measured_fraction_theta_full 0.998
_diffrn_measured_fraction_theta_max 0.997
_diffrn_measurement_device_type 'Bruker X8 Apex'
_diffrn_measurement_method '\f and \w scans'
_diffrn_radiation_type MoK\a
_diffrn_radiation_wavelength 0.71073
_diffrn_reflns_av_R_equivalents 0.0367
_diffrn_reflns_av_unetI/netI 0.0474
_diffrn_reflns_Laue_measured_fraction_full 0.998
_diffrn_reflns_Laue_measured_fraction_max 0.997
_diffrn_reflns_limit_h_max 9
_diffrn_reflns_limit_h_min -9
_diffrn_reflns_limit_k_max 10
_diffrn_reflns_limit_k_min -12
_diffrn_reflns_limit_l_max 13
_diffrn_reflns_limit_l_min -13
_diffrn_reflns_number 9020
_diffrn_reflns_point_group_measured_fraction_full 0.970
_diffrn_reflns_point_group_measured_fraction_max 0.935
_diffrn_reflns_theta_full 25.242
_diffrn_reflns_theta_max 33.170
_diffrn_reflns_theta_min 3.600
_diffrn_source 'fine-focus sealed tube'
_diffrn_standards_decay_% 0
_diffrn_standards_interval_time 1
_diffrn_standards_number 0
_exptl_absorpt_coefficient_mu 2.465
_exptl_absorpt_correction_T_max 0.7087
_exptl_absorpt_correction_T_min 0.6938
_exptl_absorpt_correction_type multi-scan
_exptl_crystal_colour ruby
_exptl_crystal_density_diffrn 2.250
_exptl_crystal_description prismatic
_exptl_crystal_F_000 245
_exptl_crystal_size_max 0.160
_exptl_crystal_size_mid 0.150
_exptl_crystal_size_min 0.150
_refine_diff_density_max 0.397
_refine_diff_density_min -0.661
_refine_diff_density_rms 0.071
_refine_ls_abs_structure_details
;
 Classical Flack method preferred over Parsons because s.u. lower.
;
_refine_ls_abs_structure_Flack -0.01(7)
_refine_ls_extinction_coef 0.023(3)
_refine_ls_extinction_expression Fc^*^=kFc[1+0.001xFc^2^\l^3^/sin(2\q)]^-1/4^
_refine_ls_extinction_method 'SHELXL-2016/4 (Sheldrick 2016)'
_refine_ls_goodness_of_fit_ref 1.012
_refine_ls_hydrogen_treatment refxyz
_refine_ls_matrix_type full
_refine_ls_number_parameters 248
_refine_ls_number_reflns 5211
_refine_ls_number_restraints 19
_refine_ls_restrained_S_all 1.016
_refine_ls_R_factor_all 0.0248
_refine_ls_R_factor_gt 0.0211
_refine_ls_shift/su_max 1.431
_refine_ls_shift/su_mean 0.316
_refine_ls_structure_factor_coef Fsqd
_refine_ls_weighting_details 'w=1/[\s^2^(Fo^2^)] where P=(Fo^2^+2Fc^2^)/3'
_refine_ls_weighting_scheme calc
_refine_ls_wR_factor_gt 0.0481
_refine_ls_wR_factor_ref 0.0495
_reflns_Friedel_coverage 0.874
_reflns_Friedel_fraction_full 0.942
_reflns_Friedel_fraction_max 0.872
_reflns_number_gt 4800
_reflns_number_total 5211
_reflns_threshold_expression 'I > 2\s(I)'
_cod_data_source_file c8nj00956b2.cif
_cod_data_source_block CoPd
_cod_depositor_comments 'Adding full bibliography for 7057339--7057343.cif.'
_cod_database_code 7057342
_shelx_shelxl_version_number 2016/4
_shelx_space_group_comment
;
The symmetry employed for this shelxl refinement is uniquely defined
by the following loop, which should always be used as a source of
symmetry information in preference to the above space-group names.
They are only intended as comments.
;
_shelx_estimated_absorpt_t_min 0.694
_shelx_estimated_absorpt_t_max 0.709

loop_
_space_group_symop_operation_xyz
'x, y, z'

loop_
_atom_site_label
_atom_site_type_symbol
_atom_site_fract_x
_atom_site_fract_y
_atom_site_fract_z
_atom_site_U_iso_or_equiv
_atom_site_adp_type
_atom_site_occupancy
_atom_site_site_symmetry_order
_atom_site_calc_flag
_atom_site_refinement_flags_posn
_atom_site_refinement_flags_adp
PD1 Pd 0.7697(3) 0.6280(2) 0.89404(18) 0.01714(5) Uani 1 1 d . .
CO1 Co 0.7694(6) 0.1285(4) 0.3937(4) 0.01826(6) Uani 1 1 d . .
N1 N 0.8773(11) 0.8452(7) 0.8333(8) 0.0189(11) Uani 1 1 d . .
N2 N 0.4350(11) 0.6306(9) 0.7713(8) 0.0205(12) Uani 1 1 d . .
N3 N 0.6630(13) 0.4095(10) 0.9480(9) 0.0249(14) Uani 1 1 d . .
N4 N 1.1057(11) 0.6200(9) 1.0111(9) 0.0251(14) Uani 1 1 d . .
O11 O 0.9714(16) 0.9974(10) 0.9471(9) 0.0403(17) Uani 1 1 d . .
O12 O 0.8409(14) 0.8188(10) 0.6826(9) 0.0335(13) Uani 1 1 d . .
O21 O 0.3662(12) 0.7804(10) 0.8161(9) 0.0367(16) Uani 1 1 d . .
O22 O 0.3022(14) 0.4966(9) 0.6525(9) 0.0355(15) Uani 1 1 d . .
O31 O 0.7054(16) 0.4263(11) 1.1027(9) 0.0396(16) Uani 1 1 d . .
O32 O 0.5567(14) 0.2539(11) 0.8368(10) 0.0360(15) Uani 1 1 d . .
O41 O 1.1747(11) 0.4775(9) 0.9676(9) 0.0336(15) Uani 1 1 d . .
O42 O 1.2360(13) 0.7628(10) 1.1369(9) 0.0365(16) Uani 1 1 d . .
O1W O 0.4778(10) 0.0965(8) 0.4885(8) 0.0251(12) Uani 1 1 d D .
O2W O 1.0643(11) 0.1595(8) 0.3100(8) 0.0260(12) Uani 1 1 d D .
O3W O 0.7535(14) -0.1534(9) 0.3013(11) 0.0352(18) Uani 1 1 d D .
O4W O 0.7871(14) 0.4089(10) 0.4844(11) 0.0383(19) Uani 1 1 d D .
O5W O 0.5493(12) 0.1039(9) 0.1557(7) 0.0304(15) Uani 1 1 d D .
O6W O 0.9955(11) 0.1485(8) 0.6317(8) 0.0276(13) Uani 1 1 d D .
O7W O 1.3542(13) 0.4744(10) 1.3199(8) 0.0338(15) Uani 1 1 d D .
O8W O 0.1871(15) 0.7845(11) 0.4719(10) 0.0396(18) Uani 1 1 d D .
H1W1 H 0.523(14) 0.152(10) 0.596(7) 0.048 Uiso 1 1 d D U
H1W2 H 0.378(7) 0.120(7) 0.422(6) 0.048 Uiso 1 1 d D U
H2W1 H 1.122(9) 0.260(6) 0.324(6) 0.048 Uiso 1 1 d D U
H2W2 H 1.028(15) 0.084(10) 0.221(7) 0.048 Uiso 1 1 d D U
H3W1 H 0.637(11) -0.222(9) 0.268(7) 0.048 Uiso 1 1 d D U
H3W2 H 0.874(10) -0.187(10) 0.325(11) 0.048 Uiso 1 1 d D U
H4W1 H 0.900(11) 0.485(9) 0.552(7) 0.048 Uiso 1 1 d D U
H4W2 H 0.699(10) 0.444(11) 0.454(13) 0.048 Uiso 1 1 d D U
H5W1 H 0.518(11) 0.006(8) 0.086(8) 0.048 Uiso 1 1 d D U
H5W2 H 0.601(14) 0.185(10) 0.128(11) 0.048 Uiso 1 1 d D U
H6W1 H 1.075(11) 0.235(8) 0.705(8) 0.048 Uiso 1 1 d D U
H6W2 H 0.995(14) 0.083(10) 0.676(11) 0.048 Uiso 1 1 d D U
H7W1 H 1.308(9) 0.552(6) 1.359(6) 0.048 Uiso 1 1 d D U
H7W2 H 1.287(9) 0.443(8) 1.234(6) 0.048 Uiso 1 1 d D U
H8W1 H 0.191(9) 0.775(8) 0.575(6) 0.048 Uiso 1 1 d D U
H8W2 H 0.281(9) 0.858(7) 0.477(7) 0.048 Uiso 1 1 d D U

loop_
_atom_site_aniso_label
_atom_site_aniso_U_11
_atom_site_aniso_U_22
_atom_site_aniso_U_33
_atom_site_aniso_U_23
_atom_site_aniso_U_13
_atom_site_aniso_U_12
PD1 0.01699(7) 0.01838(8) 0.01675(7) 0.00853(5) 0.00484(4) 0.00212(4)
CO1 0.01755(11) 0.01738(12) 0.01845(11) 0.00658(9) 0.00421(8) 0.00318(8)
N1 0.022(3) 0.013(2) 0.026(3) 0.0107(19) 0.011(2) 0.0044(18)
N2 0.022(2) 0.028(3) 0.020(2) 0.014(2) 0.0089(19) 0.013(2)
N3 0.023(3) 0.035(3) 0.017(2) 0.012(2) 0.006(2) 0.003(2)
N4 0.019(3) 0.030(3) 0.022(2) 0.011(2) 0.003(2) -0.008(2)
O11 0.066(4) 0.017(2) 0.030(3) 0.006(2) 0.013(3) -0.005(2)
O12 0.048(3) 0.031(3) 0.024(2) 0.014(2) 0.013(2) 0.000(2)
O21 0.035(3) 0.041(4) 0.035(3) 0.016(3) 0.005(2) 0.020(3)
O22 0.031(3) 0.025(3) 0.033(3) 0.006(2) -0.006(3) -0.007(2)
O31 0.060(4) 0.036(3) 0.023(3) 0.017(2) 0.009(3) 0.003(3)
O32 0.043(3) 0.029(3) 0.029(3) 0.009(2) 0.007(2) -0.002(2)
O41 0.028(3) 0.034(3) 0.041(3) 0.012(3) 0.015(3) 0.012(2)
O42 0.029(3) 0.048(4) 0.026(3) 0.014(3) 0.001(2) 0.001(3)
O1W 0.021(2) 0.029(3) 0.023(2) 0.0095(18) 0.0087(17) -0.0032(17)
O2W 0.028(2) 0.028(3) 0.022(2) 0.0072(18) 0.0081(17) 0.0123(19)
O3W 0.037(4) 0.015(3) 0.048(4) 0.005(3) 0.011(3) 0.008(3)
O4W 0.034(4) 0.026(4) 0.047(5) 0.011(3) 0.006(3) 0.001(3)
O5W 0.037(3) 0.030(3) 0.018(2) 0.014(2) -0.004(2) 0.000(3)
O6W 0.028(3) 0.021(3) 0.029(3) 0.009(2) 0.004(2) 0.000(2)
O7W 0.048(4) 0.039(4) 0.026(3) 0.020(3) 0.016(3) 0.021(3)
O8W 0.047(5) 0.033(4) 0.044(4) 0.014(3) 0.019(3) 0.017(3)

loop_
_atom_type_symbol
_atom_type_description
_atom_type_scat_dispersion_real
_atom_type_scat_dispersion_imag
_atom_type_scat_source
N N 0.0061 0.0033 'International Tables Vol C Tables 4.2.6.8 and 6.1.1.4'
H H 0.0000 0.0000 'International Tables Vol C Tables 4.2.6.8 and 6.1.1.4'
O O 0.0106 0.0060 'International Tables Vol C Tables 4.2.6.8 and 6.1.1.4'
Co Co 0.3494 0.9721 'International Tables Vol C Tables 4.2.6.8 and 6.1.1.4'
Pd Pd -0.9988 1.0072 'International Tables Vol C Tables 4.2.6.8 and 6.1.1.4'

loop_
_geom_angle_atom_site_label_1
_geom_angle_atom_site_label_2
_geom_angle_atom_site_label_3
_geom_angle
N2 PD1 N3 92.6(3)
N2 PD1 N4 178.4(4)
N3 PD1 N4 87.2(3)
N2 PD1 N1 87.2(3)
N3 PD1 N1 178.6(4)
N4 PD1 N1 92.9(3)
O4W CO1 O3W 179.5(6)
O4W CO1 O5W 89.1(3)
O3W CO1 O5W 90.8(3)
O4W CO1 O6W 92.0(3)
O3W CO1 O6W 88.1(3)
O5W CO1 O6W 178.7(4)
O4W CO1 O2W 91.7(4)
O3W CO1 O2W 87.9(3)
O5W CO1 O2W 89.8(3)
O6W CO1 O2W 89.4(3)
O4W CO1 O1W 88.6(3)
O3W CO1 O1W 91.8(3)
O5W CO1 O1W 92.5(3)
O6W CO1 O1W 88.2(3)
O2W CO1 O1W 177.7(4)
O12 N1 O11 121.5(7)
O12 N1 PD1 118.2(5)
O11 N1 PD1 120.3(6)
O22 N2 O21 118.9(7)
O22 N2 PD1 122.5(6)
O21 N2 PD1 118.5(5)
O32 N3 O31 115.9(8)
O32 N3 PD1 124.3(6)
O31 N3 PD1 119.8(6)
O41 N4 O42 120.8(8)
O41 N4 PD1 120.4(5)
O42 N4 PD1 118.7(6)

loop_
_geom_bond_atom_site_label_1
_geom_bond_atom_site_label_2
_geom_bond_distance
PD1 N2 2.021(6)
PD1 N3 2.018(8)
PD1 N4 2.028(7)
PD1 N1 2.047(6)
CO1 O4W 2.057(8)
CO1 O3W 2.071(7)
CO1 O5W 2.075(6)
CO1 O6W 2.100(7)
CO1 O2W 2.104(7)
CO1 O1W 2.147(7)
N1 O12 1.208(10)
N1 O11 1.219(9)
N2 O22 1.208(10)
N2 O21 1.262(10)
N3 O32 1.242(10)
N3 O31 1.258(11)
N4 O41 1.212(11)
N4 O42 1.263(10)
